data_7042564
loop_
_publ_author_name
'Pieper, Martin'
'Lamm, Jan-Hendrik'
'Neumann, Beate'
'Stammler, Hans-Georg'
'Mitzel, Norbert W.'

_publ_section_title
;
 Methylene-bridged, intramolecular donor-acceptor systems based on
 rare-earth metals and phosphinomethanides.
;
_journal_issue 16
_journal_name_full 'Dalton transactions (Cambridge, England : 2003)'
_journal_page_first 5326
_journal_page_last 5336
_journal_paper_doi 10.1039/c7dt00554g
_journal_volume 46
_journal_year 2017
_chemical_formula_moiety 'C34 H52 Er2 P2'
_chemical_formula_sum 'C34 H52 Er2 P2'
_chemical_formula_weight 857.21
_chemical_name_systematic
;
 ?
;
_space_group_crystal_system monoclinic
_space_group_IT_number 15
_space_group_name_Hall '-C 2yc'
_space_group_name_H-M_alt 'C 1 2/c 1'
_symmetry_space_group_name_Hall '-C 2yc'
_symmetry_space_group_name_H-M 'C 1 2/c 1'
_atom_sites_solution_hydrogens geom
_atom_sites_solution_primary direct
_audit_creation_date 2014-07-25
_audit_creation_method
;
  Olex2 1.2-ac2
  (compiled 2012.03.27 svn.r2268, GUI svn.r4156)
;
_audit_update_record
;
2017-02-10 deposited with the CCDC.
2017-03-22 downloaded from the CCDC.
;
_cell_angle_alpha 90
_cell_angle_beta 107.104(3)
_cell_angle_gamma 90
_cell_formula_units_Z 4
_cell_length_a 17.9396(5)
_cell_length_b 8.62382(18)
_cell_length_c 22.3700(6)
_cell_measurement_reflns_used 11291
_cell_measurement_temperature 99.94(15)
_cell_measurement_theta_max 71.8700
_cell_measurement_theta_min 4.0940
_cell_volume 3307.75(15)
_computing_cell_refinement
;
CrysAlisPro, Agilent Technologies,
Version 1.171.37.33 (release 27-03-2014 CrysAlis171 .NET)
(compiled Mar 27 2014,17:12:48)
;
_computing_data_collection
;
CrysAlisPro, Agilent Technologies,
Version 1.171.37.33 (release 27-03-2014 CrysAlis171 .NET)
(compiled Mar 27 2014,17:12:48)
;
_computing_data_reduction
;
CrysAlisPro, Agilent Technologies,
Version 1.171.37.33 (release 27-03-2014 CrysAlis171 .NET)
(compiled Mar 27 2014,17:12:48)
;
_computing_molecular_graphics
;
O. V. Dolomanov, L. J. Bourhis, R. J. Gildea, J. A. K. Howard and H. Puschmann,
OLEX2: a complete structure solution, refinement and analysis program.
J. Appl. Cryst. (2009). 42, 339-341.
;
_computing_publication_material
;
O. V. Dolomanov, L. J. Bourhis, R. J. Gildea, J. A. K. Howard and H. Puschmann,
OLEX2: a complete structure solution, refinement and analysis program.
J. Appl. Cryst. (2009). 42, 339-341.
;
_computing_structure_refinement
;
SHELXL, G.M. Sheldrick, Acta Cryst.
(2008). A64, 112-122
;
_computing_structure_solution
;
SHELXS, G.M. Sheldrick, Acta Cryst.
(2008). A64, 112-122
;
_diffrn_ambient_environment N~2~
_diffrn_ambient_temperature 99.94(15)
_diffrn_detector 'CCD plate'
_diffrn_detector_area_resol_mean 5.3114
_diffrn_detector_type Atlas
_diffrn_measured_fraction_theta_full 0.9997
_diffrn_measured_fraction_theta_max 0.9994
_diffrn_measurement_details
;
#__ type_ start__ end____ width___ exp.time_
  1 omega  -40.00   -8.00   1.0000   10.0000
omega____ theta____ kappa____ phi______ frames
    -      -38.5000   38.0000  -90.0000 32

#__ type_ start__ end____ width___ exp.time_
  2 omega   13.00   54.00   1.0000   10.0000
omega____ theta____ kappa____ phi______ frames
    -       43.4488   77.0000 -150.0000 41

#__ type_ start__ end____ width___ exp.time_
  3 omega   22.00   49.00   1.0000   10.0000
omega____ theta____ kappa____ phi______ frames
    -       43.4488   57.0000    0.0000 27

#__ type_ start__ end____ width___ exp.time_
  4 omega   57.00  127.00   1.0000   10.0000
omega____ theta____ kappa____ phi______ frames
    -       43.4488  178.0000 -120.0000 70

#__ type_ start__ end____ width___ exp.time_
  5 omega   62.00  114.00   1.0000   10.0000
omega____ theta____ kappa____ phi______ frames
    -       43.4488   77.0000 -150.0000 52

#__ type_ start__ end____ width___ exp.time_
  6 omega   66.00  115.00   1.0000   10.0000
omega____ theta____ kappa____ phi______ frames
    -       43.4488   77.0000   60.0000 49

#__ type_ start__ end____ width___ exp.time_
  7 omega   23.00   58.00   1.0000   10.0000
omega____ theta____ kappa____ phi______ frames
    -       43.4488   38.0000  -30.0000 35

#__ type_ start__ end____ width___ exp.time_
  8 omega   80.00  111.00   1.0000   10.0000
omega____ theta____ kappa____ phi______ frames
    -       43.4488   38.0000  -30.0000 31

#__ type_ start__ end____ width___ exp.time_
  9 omega   19.00   61.00   1.0000   10.0000
omega____ theta____ kappa____ phi______ frames
    -       43.4488   77.0000  -30.0000 42

#__ type_ start__ end____ width___ exp.time_
 10 omega   58.00   96.00   1.0000   10.0000
omega____ theta____ kappa____ phi______ frames
    -       43.4488  178.0000 -150.0000 38

#__ type_ start__ end____ width___ exp.time_
 11 omega   83.00  113.00   1.0000   10.0000
omega____ theta____ kappa____ phi______ frames
    -       43.4488   77.0000  -90.0000 30

#__ type_ start__ end____ width___ exp.time_
 12 omega   19.00   54.00   1.0000   10.0000
omega____ theta____ kappa____ phi______ frames
    -       43.4488   57.0000 -180.0000 35

#__ type_ start__ end____ width___ exp.time_
 13 omega   57.00  117.00   1.0000   10.0000
omega____ theta____ kappa____ phi______ frames
    -       43.4488  178.0000  120.0000 60

#__ type_ start__ end____ width___ exp.time_
 14 omega   14.00   49.00   1.0000   10.0000
omega____ theta____ kappa____ phi______ frames
    -       43.4488   77.0000  -90.0000 35

#__ type_ start__ end____ width___ exp.time_
 15 omega   90.00  115.00   1.0000   10.0000
omega____ theta____ kappa____ phi______ frames
    -       43.4488   77.0000  -30.0000 25

#__ type_ start__ end____ width___ exp.time_
 16 omega   13.00   62.00   1.0000   10.0000
omega____ theta____ kappa____ phi______ frames
    -       43.4488   77.0000   60.0000 49

#__ type_ start__ end____ width___ exp.time_
 17 omega   76.00  112.00   1.0000   10.0000
omega____ theta____ kappa____ phi______ frames
    -       43.4488   57.0000 -180.0000 36

#__ type_ start__ end____ width___ exp.time_
 18 omega   27.00  114.00   1.0000   10.0000
omega____ theta____ kappa____ phi______ frames
    -       43.4488   38.0000   30.0000 87

#__ type_ start__ end____ width___ exp.time_
 19 omega   74.00  115.00   1.0000   10.0000
omega____ theta____ kappa____ phi______ frames
    -       43.4488   77.0000  120.0000 41

#__ type_ start__ end____ width___ exp.time_
 20 omega   13.00   71.00   1.0000   10.0000
omega____ theta____ kappa____ phi______ frames
    -       43.4488   77.0000  120.0000 58

#__ type_ start__ end____ width___ exp.time_
 21 omega   57.00  126.00   1.0000   10.0000
omega____ theta____ kappa____ phi______ frames
    -       43.4488  178.0000   30.0000 69

#__ type_ start__ end____ width___ exp.time_
 22 omega   81.00  178.00   1.0000   36.0000
omega____ theta____ kappa____ phi______ frames
    -      111.0000   77.0000  120.0000 97

#__ type_ start__ end____ width___ exp.time_
 23 omega   86.00  120.00   1.0000   36.0000
omega____ theta____ kappa____ phi______ frames
    -      111.0000   61.0000  150.0000 34

#__ type_ start__ end____ width___ exp.time_
 24 omega   85.00  148.00   1.0000   36.0000
omega____ theta____ kappa____ phi______ frames
    -      111.0000   61.0000 -180.0000 63

#__ type_ start__ end____ width___ exp.time_
 25 omega   41.00  120.00   1.0000   36.0000
omega____ theta____ kappa____ phi______ frames
    -      111.0000 -125.0000 -180.0000 79

#__ type_ start__ end____ width___ exp.time_
 26 omega   43.00  122.00   1.0000   36.0000
omega____ theta____ kappa____ phi______ frames
    -      111.0000 -125.0000    0.0000 79

#__ type_ start__ end____ width___ exp.time_
 27 omega  115.00  149.00   1.0000   36.0000
omega____ theta____ kappa____ phi______ frames
    -      111.0000   77.0000  -90.0000 34

#__ type_ start__ end____ width___ exp.time_
 28 omega   81.00  109.00   1.0000   36.0000
omega____ theta____ kappa____ phi______ frames
    -      111.0000   77.0000   60.0000 28

#__ type_ start__ end____ width___ exp.time_
 29 omega  124.00  160.00   1.0000   36.0000
omega____ theta____ kappa____ phi______ frames
    -      111.0000   61.0000  150.0000 36

#__ type_ start__ end____ width___ exp.time_
 30 omega   81.00  173.00   1.0000   36.0000
omega____ theta____ kappa____ phi______ frames
    -      111.0000   77.0000  -30.0000 92

#__ type_ start__ end____ width___ exp.time_
 31 omega   35.00  106.00   1.0000   36.0000
omega____ theta____ kappa____ phi______ frames
    -      111.0000  -94.0000 -180.0000 71

#__ type_ start__ end____ width___ exp.time_
 32 omega   81.00  110.00   1.0000   36.0000
omega____ theta____ kappa____ phi______ frames
    -      111.0000   77.0000   30.0000 29

#__ type_ start__ end____ width___ exp.time_
 33 omega   81.00  107.00   1.0000   36.0000
omega____ theta____ kappa____ phi______ frames
    -      111.0000   77.0000  -90.0000 26

#__ type_ start__ end____ width___ exp.time_
 34 omega   85.00  113.00   1.0000   36.0000
omega____ theta____ kappa____ phi______ frames
    -      111.0000   61.0000  -30.0000 28

#__ type_ start__ end____ width___ exp.time_
 35 omega   82.00  178.00   1.0000   36.0000
omega____ theta____ kappa____ phi______ frames
    -      111.0000   77.0000 -120.0000 96

#__ type_ start__ end____ width___ exp.time_
 36 omega   85.00  166.00   1.0000   36.0000
omega____ theta____ kappa____ phi______ frames
    -      111.0000   61.0000  -60.0000 81

#__ type_ start__ end____ width___ exp.time_
 37 omega   48.00  102.00   1.0000   36.0000
omega____ theta____ kappa____ phi______ frames
    -      111.0000  -94.0000 -120.0000 54

#__ type_ start__ end____ width___ exp.time_
 38 omega  146.00  178.00   1.0000   36.0000
omega____ theta____ kappa____ phi______ frames
    -      111.0000   77.0000 -150.0000 32

#__ type_ start__ end____ width___ exp.time_
 39 omega   81.00  107.00   1.0000   36.0000
omega____ theta____ kappa____ phi______ frames
    -      111.0000   77.0000  150.0000 26

#__ type_ start__ end____ width___ exp.time_
 40 omega   81.00  120.00   1.0000   36.0000
omega____ theta____ kappa____ phi______ frames
    -      111.0000   77.0000 -150.0000 39

#__ type_ start__ end____ width___ exp.time_
 41 omega   85.00  163.00   1.0000   36.0000
omega____ theta____ kappa____ phi______ frames
    -      111.0000   61.0000   90.0000 78

#__ type_ start__ end____ width___ exp.time_
 42 omega   86.00  111.00   1.0000   36.0000
omega____ theta____ kappa____ phi______ frames
    -      111.0000   61.0000   60.0000 25

#__ type_ start__ end____ width___ exp.time_
 43 omega   31.00  109.00   1.0000   36.0000
omega____ theta____ kappa____ phi______ frames
    -      111.0000  -94.0000   30.0000 78

#__ type_ start__ end____ width___ exp.time_
 44 omega   81.00  116.00   1.0000   36.0000
omega____ theta____ kappa____ phi______ frames
    -      111.0000   77.0000    0.0000 35

#__ type_ start__ end____ width___ exp.time_
 45 omega  119.00  174.00   1.0000   36.0000
omega____ theta____ kappa____ phi______ frames
    -      111.0000   77.0000    0.0000 55

#__ type_ start__ end____ width___ exp.time_
 46 omega   85.00  111.00   1.0000   36.0000
omega____ theta____ kappa____ phi______ frames
    -      111.0000   61.0000    0.0000 26

#__ type_ start__ end____ width___ exp.time_
 47 omega   42.00   97.00   1.0000   36.0000
omega____ theta____ kappa____ phi______ frames
    -      111.0000  -45.0000 -150.0000 55

#__ type_ start__ end____ width___ exp.time_
 48 omega   81.00  107.00   1.0000   36.0000
omega____ theta____ kappa____ phi______ frames
    -      111.0000   77.0000  -60.0000 26

#__ type_ start__ end____ width___ exp.time_
 49 omega   82.00  108.00   1.0000   36.0000
omega____ theta____ kappa____ phi______ frames
    -      111.0000   73.0000 -159.0000 26

#__ type_ start__ end____ width___ exp.time_
 50 omega  134.00  178.00   1.0000   36.0000
omega____ theta____ kappa____ phi______ frames
    -      111.0000   73.0000 -159.0000 44

#__ type_ start__ end____ width___ exp.time_
 51 omega   89.00  176.00   1.0000   36.0000
omega____ theta____ kappa____ phi______ frames
    -      111.0000   45.0000   60.0000 87

#__ type_ start__ end____ width___ exp.time_
 52 omega   81.00  107.00   1.0000   36.0000
omega____ theta____ kappa____ phi______ frames
    -      111.0000   77.0000   90.0000 26

#__ type_ start__ end____ width___ exp.time_
 53 omega   86.00  110.00   1.0000   36.0000
omega____ theta____ kappa____ phi______ frames
    -      111.0000   61.0000  -90.0000 24
;
_diffrn_measurement_device 'four-circle diffractometer'
_diffrn_measurement_device_type 'SuperNova, Dual, Cu at zero, Atlas'
_diffrn_measurement_method '\w scans'
_diffrn_orient_matrix_UB_11 0.0216367000
_diffrn_orient_matrix_UB_12 0.1440564000
_diffrn_orient_matrix_UB_13 0.0423144000
_diffrn_orient_matrix_UB_21 -0.0729844000
_diffrn_orient_matrix_UB_22 0.0842915000
_diffrn_orient_matrix_UB_23 -0.0407927000
_diffrn_orient_matrix_UB_31 -0.0477001000
_diffrn_orient_matrix_UB_32 -0.0635311000
_diffrn_orient_matrix_UB_33 0.0417260000
_diffrn_radiation_monochromator mirror
_diffrn_radiation_probe x-ray
_diffrn_radiation_type 'Cu K\a'
_diffrn_radiation_wavelength 1.54184
_diffrn_reflns_av_R_equivalents 0.0348
_diffrn_reflns_av_unetI/netI 0.0184
_diffrn_reflns_Laue_measured_fraction_full 1.000
_diffrn_reflns_Laue_measured_fraction_max 1.000
_diffrn_reflns_limit_h_max 22
_diffrn_reflns_limit_h_min -21
_diffrn_reflns_limit_k_max 10
_diffrn_reflns_limit_k_min -10
_diffrn_reflns_limit_l_max 27
_diffrn_reflns_limit_l_min -27
_diffrn_reflns_number 24824
_diffrn_reflns_point_group_measured_fraction_full 1.000
_diffrn_reflns_point_group_measured_fraction_max 1.000
_diffrn_reflns_theta_full 67.684
_diffrn_reflns_theta_max 71.994
_diffrn_reflns_theta_min 4.135
_diffrn_source 'sealed X-ray tube'
_diffrn_source_type 'SuperNova (Cu) X-ray Source'
_exptl_absorpt_coefficient_mu 10.188
_exptl_absorpt_correction_T_max 0.977
_exptl_absorpt_correction_T_min 0.919
_exptl_absorpt_correction_type gaussian
_exptl_absorpt_process_details
;
CrysAlisPro, Agilent Technologies,
Version 1.171.37.33 (release 27-03-2014 CrysAlis171 .NET)
(compiled Mar 27 2014,17:12:48)
Numerical absorption correction based on gaussian integration over
            a multifaceted crystal model
Empirical absorption correction using spherical harmonics,
 implemented in SCALE3 ABSPACK scaling algorithm.
;
_exptl_crystal_colour 'clear colourless'
_exptl_crystal_colour_lustre clear
_exptl_crystal_colour_primary colourless
_exptl_crystal_density_diffrn 1.721
_exptl_crystal_description irregular
_exptl_crystal_F_000 1688
_exptl_crystal_size_max 0.0927
_exptl_crystal_size_mid 0.0241
_exptl_crystal_size_min 0.0199
_refine_diff_density_max 1.278
_refine_diff_density_min -0.975
_refine_diff_density_rms 0.089
_refine_ls_extinction_method none
_refine_ls_goodness_of_fit_ref 1.041
_refine_ls_hydrogen_treatment constr
_refine_ls_matrix_type full
_refine_ls_number_parameters 178
_refine_ls_number_reflns 3261
_refine_ls_number_restraints 0
_refine_ls_restrained_S_all 1.041
_refine_ls_R_factor_all 0.0299
_refine_ls_R_factor_gt 0.0266
_refine_ls_shift/su_max 0.001
_refine_ls_shift/su_mean 0.000
_refine_ls_structure_factor_coef Fsqd
_refine_ls_weighting_details 'w=1/[\s^2^(Fo^2^)+(0.0200P)^2^+19.8930P] where P=(Fo^2^+2Fc^2^)/3'
_refine_ls_weighting_scheme calc
_refine_ls_wR_factor_gt 0.0593
_refine_ls_wR_factor_ref 0.0610
_reflns_Friedel_coverage 0.000
_reflns_number_gt 2989
_reflns_number_total 3261
_reflns_threshold_expression 'I > 2\s(I)'
_cod_data_source_file c7dt00554g2.cif
_cod_data_source_block compound3
_cod_depositor_comments 'Adding full bibliography for 7042559--7042570.cif.'
_cod_original_cell_volume 3307.74(15)
_cod_database_code 7042564
_chemical_oxdiff_formula 'C17 H26 Er P'
_reflns_odcompleteness_completeness 99.97
_reflns_odcompleteness_iscentric 1
_reflns_odcompleteness_theta 66.97
_shelx_space_group_comment
;
The symmetry employed for this shelxl refinement is uniquely defined
by the following loop, which should always be used as a source of
symmetry information in preference to the above space-group names.
They are only intended as comments.
;
_shelxl_version_number 2014-3

loop_
_space_group_symop_operation_xyz
'x, y, z'
'-x, y, -z+1/2'
'x+1/2, y+1/2, z'
'-x+1/2, y+1/2, -z+1/2'
'-x, -y, -z'
'x, -y, z-1/2'
'-x+1/2, -y+1/2, -z'
'x+1/2, -y+1/2, z-1/2'

loop_
_atom_site_label
_atom_site_type_symbol
_atom_site_fract_x
_atom_site_fract_y
_atom_site_fract_z
_atom_site_U_iso_or_equiv
_atom_site_adp_type
_atom_site_occupancy
_atom_site_site_symmetry_order
_atom_site_calc_flag
_atom_site_refinement_flags_posn
_atom_site_refinement_flags_adp
_atom_site_refinement_flags_occupancy
_atom_site_disorder_assembly
_atom_site_disorder_group
Er1 Er 0.28480(2) 0.23522(2) 0.40388(2) 0.02253(7) Uani 1 1 d . . . . .
P1 P 0.35774(5) 0.39197(10) 0.57711(4) 0.02311(17) Uani 1 1 d . . . . .
C1 C 0.3284(3) -0.0238(7) 0.3635(3) 0.0328(6) Uani 0.792(5) 1 d . . P A 1
H1 H 0.3000 -0.0533 0.3232 0.039 Uiso 0.792(5) 1 calc R U P A 1
C2 C 0.3955(3) 0.0718(6) 0.3796(3) 0.0328(6) Uani 0.792(5) 1 d . . P A 1
H2 H 0.4198 0.1151 0.3522 0.039 Uiso 0.792(5) 1 calc R U P A 1
C3 C 0.4188(3) 0.0891(7) 0.4454(3) 0.0328(6) Uani 0.792(5) 1 d . . P A 1
H3 H 0.4612 0.1466 0.4688 0.039 Uiso 0.792(5) 1 calc R U P A 1
C4 C 0.3675(3) 0.0055(6) 0.4691(2) 0.0328(6) Uani 0.792(5) 1 d . . P A 1
H4 H 0.3696 -0.0016 0.5111 0.039 Uiso 0.792(5) 1 calc R U P A 1
C5 C 0.3122(3) -0.0663(7) 0.4192(3) 0.0328(6) Uani 0.792(5) 1 d . . P A 1
H5 H 0.2719 -0.1307 0.4222 0.039 Uiso 0.792(5) 1 calc R U P A 1
C1B C 0.3686(12) 0.045(2) 0.3558(11) 0.0328(6) Uani 0.208(5) 1 d . . P A 2
H1B H 0.3701 0.0700 0.3156 0.039 Uiso 0.208(5) 1 calc R U P A 2
C2B C 0.4202(11) 0.102(2) 0.4153(12) 0.0328(6) Uani 0.208(5) 1 d . . P A 2
H2B H 0.4615 0.1710 0.4210 0.039 Uiso 0.208(5) 1 calc R U P A 2
C3B C 0.3946(13) 0.030(3) 0.4622(10) 0.0328(6) Uani 0.208(5) 1 d . . P A 2
H3B H 0.4180 0.0399 0.5050 0.039 Uiso 0.208(5) 1 calc R U P A 2
C4B C 0.3308(12) -0.055(3) 0.4350(10) 0.0328(6) Uani 0.208(5) 1 d . . P A 2
H4B H 0.3008 -0.1068 0.4562 0.039 Uiso 0.208(5) 1 calc R U P A 2
C5B C 0.3168(13) -0.053(3) 0.3727(12) 0.0328(6) Uani 0.208(5) 1 d . . P A 2
H5B H 0.2779 -0.1104 0.3447 0.039 Uiso 0.208(5) 1 calc R U P A 2
C6 C 0.1933(2) 0.3219(5) 0.29377(16) 0.0339(8) Uani 1 1 d . . . . .
H6 H 0.1497 0.2609 0.2758 0.041 Uiso 1 1 calc R U . . .
C7 C 0.2670(2) 0.3016(5) 0.28585(17) 0.0381(9) Uani 1 1 d . . . . .
H7 H 0.2810 0.2253 0.2618 0.046 Uiso 1 1 calc R U . . .
C8 C 0.3160(3) 0.4168(5) 0.32067(18) 0.0430(10) Uani 1 1 d . . . . .
H8 H 0.3687 0.4294 0.3242 0.052 Uiso 1 1 calc R U . . .
C9 C 0.2722(3) 0.5091(5) 0.34907(18) 0.0422(10) Uani 1 1 d . . . . .
H9 H 0.2903 0.5954 0.3741 0.051 Uiso 1 1 calc R U . . .
C10 C 0.1957(3) 0.4488(5) 0.33322(18) 0.0408(9) Uani 1 1 d . . . . .
H10 H 0.1546 0.4864 0.3465 0.049 Uiso 1 1 calc R U . . .
C11 C 0.3272(2) 0.4156(4) 0.49350(15) 0.0193(8) Uani 0.903(7) 1 d . . P A 1
H11A H 0.3700 0.4720 0.4854 0.023 Uiso 0.903(7) 1 calc R U P A 1
H11B H 0.2847 0.4895 0.4861 0.023 Uiso 0.903(7) 1 calc R U P A 1
C11B C 0.2920(19) 0.348(4) 0.5075(14) 0.0193(8) Uani 0.097(7) 1 d . . P A 2
H11C H 0.2656 0.4469 0.4959 0.023 Uiso 0.097(7) 1 calc R U P A 2
H11D H 0.2549 0.2847 0.5205 0.023 Uiso 0.097(7) 1 calc R U P A 2
C12 C 0.4491(2) 0.2744(4) 0.59493(16) 0.0286(7) Uani 1 1 d . . . . .
H12 H 0.4343 0.1715 0.5768 0.034 Uiso 1 1 calc R U . . .
C13 C 0.5096(2) 0.3386(5) 0.56554(18) 0.0368(9) Uani 1 1 d . . . . .
H13A H 0.5320 0.4316 0.5870 0.055 Uiso 1 1 calc R U . . .
H13B H 0.4849 0.3616 0.5222 0.055 Uiso 1 1 calc R U . . .
H13C H 0.5499 0.2629 0.5689 0.055 Uiso 1 1 calc R U . . .
C14 C 0.4879(2) 0.2507(5) 0.66504(17) 0.0389(9) Uani 1 1 d . . . . .
H14A H 0.5334 0.1870 0.6711 0.058 Uiso 1 1 calc R U . . .
H14B H 0.4519 0.2008 0.6832 0.058 Uiso 1 1 calc R U . . .
H14C H 0.5027 0.3495 0.6848 0.058 Uiso 1 1 calc R U . . .
C15 C 0.4040(3) 0.5768(8) 0.6180(3) 0.0317(13) Uani 0.792(5) 1 d . . P A 1
H15 H 0.4605 0.5614 0.6280 0.038 Uiso 0.792(5) 1 calc R U P A 1
C15B C 0.3762(16) 0.595(4) 0.6110(15) 0.0317(13) Uani 0.208(5) 1 d . . P A 2
H15B H 0.3278 0.6520 0.5921 0.038 Uiso 0.208(5) 1 calc R U P A 2
C16 C 0.3877(3) 0.6005(5) 0.68075(17) 0.0378(9) Uani 1 1 d . . . . .
H16A H 0.4162 0.6891 0.7016 0.057 Uiso 1 1 calc R U . A 1
H16B H 0.4037 0.5101 0.7063 0.057 Uiso 1 1 calc R U . A 1
H16C H 0.3328 0.6174 0.6737 0.057 Uiso 1 1 calc R U . A 1
C17 C 0.3858(4) 0.7215(6) 0.5772(3) 0.0402(12) Uani 0.792(5) 1 d . . P A 1
H17A H 0.3311 0.7441 0.5670 0.060 Uiso 0.792(5) 1 calc R U P A 1
H17B H 0.3997 0.7041 0.5395 0.060 Uiso 0.792(5) 1 calc R U P A 1
H17C H 0.4152 0.8074 0.5995 0.060 Uiso 0.792(5) 1 calc R U P A 1
C17B C 0.4370(14) 0.683(2) 0.5949(10) 0.0402(12) Uani 0.208(5) 1 d . . P A 2
H17D H 0.4287 0.6777 0.5505 0.060 Uiso 0.208(5) 1 calc R U P A 2
H17E H 0.4352 0.7889 0.6073 0.060 Uiso 0.208(5) 1 calc R U P A 2
H17F H 0.4870 0.6394 0.6162 0.060 Uiso 0.208(5) 1 calc R U P A 2

loop_
_atom_site_aniso_label
_atom_site_aniso_U_11
_atom_site_aniso_U_22
_atom_site_aniso_U_33
_atom_site_aniso_U_23
_atom_site_aniso_U_13
_atom_site_aniso_U_12
Er1 0.02214(11) 0.02776(11) 0.01570(10) 0.00102(7) 0.00250(7) 0.00338(8)
P1 0.0272(4) 0.0254(4) 0.0170(4) 0.0001(3) 0.0071(3) 0.0030(3)
C1 0.0251(12) 0.0368(12) 0.0324(14) -0.0096(10) 0.0018(9) 0.0046(10)
C2 0.0251(12) 0.0368(12) 0.0324(14) -0.0096(10) 0.0018(9) 0.0046(10)
C3 0.0251(12) 0.0368(12) 0.0324(14) -0.0096(10) 0.0018(9) 0.0046(10)
C4 0.0251(12) 0.0368(12) 0.0324(14) -0.0096(10) 0.0018(9) 0.0046(10)
C5 0.0251(12) 0.0368(12) 0.0324(14) -0.0096(10) 0.0018(9) 0.0046(10)
C1B 0.0251(12) 0.0368(12) 0.0324(14) -0.0096(10) 0.0018(9) 0.0046(10)
C2B 0.0251(12) 0.0368(12) 0.0324(14) -0.0096(10) 0.0018(9) 0.0046(10)
C3B 0.0251(12) 0.0368(12) 0.0324(14) -0.0096(10) 0.0018(9) 0.0046(10)
C4B 0.0251(12) 0.0368(12) 0.0324(14) -0.0096(10) 0.0018(9) 0.0046(10)
C5B 0.0251(12) 0.0368(12) 0.0324(14) -0.0096(10) 0.0018(9) 0.0046(10)
C6 0.0334(19) 0.043(2) 0.0198(16) 0.0082(15) -0.0003(14) -0.0035(16)
C7 0.040(2) 0.054(2) 0.0191(17) 0.0006(16) 0.0073(15) -0.0065(18)
C8 0.044(2) 0.056(3) 0.0263(19) 0.0067(18) 0.0066(17) -0.015(2)
C9 0.060(3) 0.032(2) 0.0248(18) 0.0080(16) -0.0017(18) -0.0085(19)
C10 0.051(2) 0.039(2) 0.0282(19) 0.0124(16) 0.0044(17) 0.0112(18)
C11 0.0228(17) 0.0221(17) 0.0130(16) -0.0002(13) 0.0050(13) 0.0039(13)
C11B 0.0228(17) 0.0221(17) 0.0130(16) -0.0002(13) 0.0050(13) 0.0039(13)
C12 0.0259(16) 0.0381(19) 0.0194(16) -0.0041(14) 0.0029(13) 0.0041(14)
C13 0.0281(18) 0.053(2) 0.0320(19) -0.0070(17) 0.0123(15) 0.0039(17)
C14 0.0299(18) 0.061(3) 0.0222(18) 0.0013(17) 0.0014(15) 0.0141(18)
C15 0.038(4) 0.030(3) 0.028(3) -0.0061(19) 0.011(3) -0.001(3)
C15B 0.038(4) 0.030(3) 0.028(3) -0.0061(19) 0.011(3) -0.001(3)
C16 0.050(2) 0.036(2) 0.0279(19) -0.0078(16) 0.0114(17) -0.0062(17)
C17 0.056(3) 0.030(2) 0.038(3) -0.004(2) 0.019(3) -0.008(2)
C17B 0.056(3) 0.030(2) 0.038(3) -0.004(2) 0.019(3) -0.008(2)

loop_
_atom_type_symbol
_atom_type_description
_atom_type_scat_dispersion_real
_atom_type_scat_dispersion_imag
_atom_type_scat_source
C C 0.0181 0.0091 'International Tables Vol C Tables 4.2.6.8 and 6.1.1.4'
H H 0.0000 0.0000 'International Tables Vol C Tables 4.2.6.8 and 6.1.1.4'
Er Er -9.4367 3.9380 'International Tables Vol C Tables 4.2.6.8 and 6.1.1.4'
P P 0.2955 0.4335 'International Tables Vol C Tables 4.2.6.8 and 6.1.1.4'

loop_
_exptl_crystal_face_index_h
_exptl_crystal_face_index_k
_exptl_crystal_face_index_l
_exptl_crystal_face_perp_dist
_exptl_oxdiff_crystal_face_indexfrac_h
_exptl_oxdiff_crystal_face_indexfrac_k
_exptl_oxdiff_crystal_face_indexfrac_l
_exptl_oxdiff_crystal_face_x
_exptl_oxdiff_crystal_face_y
_exptl_oxdiff_crystal_face_z
-3 0 5 0.0223 -3.0158 -0.0029 4.9800 0.1451 0.0167 0.3518
-1 -5 -4 0.0473 -1.3964 -5.2531 -3.9911 -0.9558 -0.1781 0.2338
8 0 -13 0.0037 7.9371 -0.3672 -13.0167 -0.4320 -0.0792 -0.8984
-7 2 13 0.0128 -6.9945 1.5712 12.9446 0.6227 0.1149 0.7739
5 0 3 0.0100 4.9939 0.0132 3.0417 0.2387 -0.4874 -0.1121
-5 0 -3 0.0100 -4.9939 -0.0132 -3.0417 -0.2387 0.4874 0.1121
3 5 -1 0.0295 2.9548 5.0108 -1.0401 0.7418 0.2491 -0.5027

loop_
_geom_angle_atom_site_label_1
_geom_angle_atom_site_label_2
_geom_angle_atom_site_label_3
_geom_angle
_geom_angle_site_symmetry_1
_geom_angle_site_symmetry_3
C1 Er1 P1 95.33(13) . 7_556
C1 Er1 C2 31.41(16) . .
C1 Er1 C3 51.49(17) . .
C1 Er1 C4 51.24(18) . .
C1 Er1 C5 31.02(18) . .
C1 Er1 C6 94.96(17) . .
C1 Er1 C7 78.41(17) . .
C1 Er1 C8 96.72(17) . .
C1 Er1 C9 126.68(17) . .
C1 Er1 C10 125.42(17) . .
C2 Er1 P1 125.23(13) . 7_556
C2 Er1 C3 31.24(16) . .
C2 Er1 C4 51.26(17) . .
C2 Er1 C5 51.36(18) . .
C2 Er1 C6 105.13(16) . .
C2 Er1 C7 77.57(16) . .
C2 Er1 C9 110.59(16) . .
C2 Er1 C10 127.92(16) . .
C3 Er1 P1 121.08(16) . 7_556
C3 Er1 C4 30.61(17) . .
C3 Er1 C5 50.85(17) . .
C3 Er1 C6 136.01(17) . .
C3 Er1 C9 122.49(19) . .
C3 Er1 C10 151.17(19) . .
C4 Er1 P1 90.64(14) . 7_556
C4 Er1 C5 30.72(14) . .
C5 Er1 P1 75.53(13) . 7_556
C1B Er1 P1 116.8(5) . 7_556
C1B Er1 C3B 50.8(6) . .
C1B Er1 C4B 50.0(8) . .
C1B Er1 C5B 30.2(6) . .
C1B Er1 C11B 125.4(8) . 7_556
C2B Er1 P1 130.0(5) . 7_556
C2B Er1 C1B 32.2(6) . .
C2B Er1 C3B 30.7(7) . .
C2B Er1 C4B 50.0(7) . .
C2B Er1 C5B 50.2(7) . .
C2B Er1 C6 121.2(6) . .
C2B Er1 C9 112.8(5) . .
C2B Er1 C10 138.0(6) . .
C2B Er1 C11B 116.6(8) . 7_556
C3B Er1 P1 103.3(6) . 7_556
C3B Er1 C5B 48.3(7) . .
C3B Er1 C11B 86.0(8) . 7_556
C4B Er1 P1 80.0(5) . 7_556
C4B Er1 C3B 29.2(6) . .
C4B Er1 C5B 29.0(7) . .
C4B Er1 C11B 75.7(8) . 7_556
C5B Er1 P1 87.3(5) . 7_556
C5B Er1 C11B 97.5(8) . 7_556
C6 Er1 P1 84.92(9) . 7_556
C6 Er1 C4 145.41(14) . .
C6 Er1 C5 116.09(14) . .
C6 Er1 C1B 93.8(5) . .
C6 Er1 C3B 143.9(4) . .
C6 Er1 C4B 124.8(4) . .
C6 Er1 C5B 98.2(6) . .
C6 Er1 C9 50.76(12) . .
C6 Er1 C10 30.76(13) . .
C6 Er1 C11B 115.5(6) . 7_556
C7 Er1 P1 111.98(9) . 7_556
C7 Er1 C3 106.72(18) . .
C7 Er1 C4 126.94(16) . .
C7 Er1 C5 107.85(16) . .
C7 Er1 C1B 69.1(5) . .
C7 Er1 C2B 91.7(6) . .
C7 Er1 C3B 119.2(5) . .
C7 Er1 C4B 113.8(5) . .
C7 Er1 C5B 85.0(5) . .
C7 Er1 C6 30.75(12) . .
C7 Er1 C9 50.95(13) . .
C7 Er1 C10 51.15(14) . .
C7 Er1 C11B 145.3(6) . 7_556
C8 Er1 P1 134.99(10) . 7_556
C8 Er1 C2 80.82(16) . .
C8 Er1 C3 99.97(19) . .
C8 Er1 C4 129.71(17) . .
C8 Er1 C5 127.49(17) . .
C8 Er1 C1B 79.3(5) . .
C8 Er1 C2B 86.9(6) . .
C8 Er1 C3B 117.4(6) . .
C8 Er1 C4B 129.3(6) . .
C8 Er1 C5B 105.2(5) . .
C8 Er1 C6 50.95(12) . .
C8 Er1 C7 31.01(13) . .
C8 Er1 C9 30.81(14) . .
C8 Er1 C10 51.31(14) . .
C8 Er1 C11B 154.7(7) . 7_556
C9 Er1 P1 116.35(11) . 7_556
C9 Er1 C4 152.22(16) . .
C9 Er1 C5 157.69(16) . .
C9 Er1 C1B 110.1(5) . .
C9 Er1 C3B 140.0(6) . .
C9 Er1 C4B 160.0(6) . .
C9 Er1 C5B 134.6(5) . .
C9 Er1 C11B 124.2(7) . 7_556
C10 Er1 P1 86.97(10) . 7_556
C10 Er1 C4 175.70(14) . .
C10 Er1 C5 144.99(14) . .
C10 Er1 C1B 120.2(5) . .
C10 Er1 C3B 168.7(6) . .
C10 Er1 C4B 154.1(4) . .
C10 Er1 C5B 128.9(6) . .
C10 Er1 C9 31.05(14) . .
C10 Er1 C11B 105.3(6) . 7_556
C11 Er1 P1 101.05(8) . 7_556
C11 Er1 C1 139.95(16) . .
C11 Er1 C2 115.77(16) . .
C11 Er1 C3 89.07(14) . .
C11 Er1 C4 92.00(13) . .
C11 Er1 C5 120.76(13) . .
C11 Er1 C6 122.54(12) . .
C11 Er1 C7 126.50(13) . .
C11 Er1 C8 96.95(13) . .
C11 Er1 C9 77.15(12) . .
C11 Er1 C10 91.97(12) . .
C11B Er1 P1 34.3(6) 7_556 7_556
C11B Er1 P1 79.6(8) . 7_556
C11B Er1 C1B 137.8(9) . .
C11B Er1 C2B 106.7(9) . .
C11B Er1 C3B 88.6(8) . .
C11B Er1 C4B 101.4(9) . .
C11B Er1 C5B 130.4(9) . .
C11B Er1 C6 127.5(7) . .
C11B Er1 C7 144.1(8) . .
C11B Er1 C8 117.8(8) . .
C11B Er1 C9 93.2(8) . .
C11B Er1 C10 98.1(7) . .
C11B Er1 C11B 49.2(14) . 7_556
C11 P1 Er1 100.48(12) . 7_556
C11 P1 C12 105.25(15) . .
C11 P1 C15 111.2(2) . .
C11B P1 Er1 69.4(12) . 7_556
C11B P1 C12 113.9(11) . .
C11B P1 C15B 124.3(14) . .
C12 P1 Er1 120.99(12) . 7_556
C12 P1 C15 96.9(2) . .
C12 P1 C15B 112.1(8) . .
C15 P1 Er1 121.36(19) . 7_556
C15B P1 Er1 110.2(9) . 7_556
Er1 C1 H1 115.8 . .
C2 C1 Er1 74.5(3) . .
C2 C1 H1 126.1 . .
C5 C1 Er1 75.9(4) . .
C5 C1 H1 126.1 . .
C5 C1 C2 107.9(5) . .
Er1 C2 H2 116.9 . .
C1 C2 Er1 74.1(3) . .
C1 C2 H2 126.4 . .
C3 C2 Er1 74.8(3) . .
C3 C2 C1 107.2(5) . .
C3 C2 H2 126.4 . .
Er1 C3 H3 117.0 . .
C2 C3 Er1 74.0(3) . .
C2 C3 H3 125.8 . .
C4 C3 Er1 75.2(3) . .
C4 C3 C2 108.5(5) . .
C4 C3 H3 125.8 . .
Er1 C4 H4 117.1 . .
C3 C4 Er1 74.2(3) . .
C3 C4 H4 125.8 . .
C3 C4 C5 108.5(5) . .
C5 C4 Er1 74.9(3) . .
C5 C4 H4 125.8 . .
Er1 C5 H5 118.5 . .
C1 C5 Er1 73.1(4) . .
C1 C5 H5 126.0 . .
C4 C5 Er1 74.4(3) . .
C4 C5 C1 108.0(5) . .
C4 C5 H5 126.0 . .
Er1 C1B H1B 115.5 . .
C2B C1B Er1 73.0(10) . .
C2B C1B H1B 127.8 . .
C5B C1B Er1 76.4(13) . .
C5B C1B H1B 127.8 . .
C5B C1B C2B 104(2) . .
Er1 C2B H2B 114.1 . .
C1B C2B Er1 74.8(10) . .
C1B C2B H2B 127.0 . .
C3B C2B Er1 76.7(11) . .
C3B C2B C1B 105.9(19) . .
C3B C2B H2B 127.0 . .
Er1 C3B H3B 119.1 . .
C2B C3B Er1 72.6(11) . .
C2B C3B H3B 125.6 . .
C4B C3B Er1 74.5(12) . .
C4B C3B C2B 108.9(19) . .
C4B C3B H3B 125.6 . .
Er1 C4B H4B 113.9 . .
C3B C4B Er1 76.3(13) . .
C3B C4B H4B 125.1 . .
C5B C4B Er1 76.7(15) . .
C5B C4B C3B 110(2) . .
C5B C4B H4B 125.1 . .
Er1 C5B H5B 119.3 . .
C1B C5B Er1 73.5(12) . .
C1B C5B H5B 124.7 . .
C4B C5B Er1 74.3(15) . .
C4B C5B C1B 111(2) . .
C4B C5B H5B 124.7 . .
Er1 C6 H6 117.3 . .
C7 C6 Er1 74.3(2) . .
C7 C6 H6 125.5 . .
C7 C6 C10 108.9(4) . .
C10 C6 Er1 74.8(2) . .
C10 C6 H6 125.5 . .
Er1 C7 H7 117.0 . .
C6 C7 Er1 74.9(2) . .
C6 C7 H7 126.1 . .
C6 C7 C8 107.7(4) . .
C8 C7 Er1 74.0(2) . .
C8 C7 H7 126.1 . .
Er1 C8 H8 115.7 . .
C7 C8 Er1 74.9(2) . .
C7 C8 H8 125.9 . .
C9 C8 Er1 75.6(2) . .
C9 C8 C7 108.1(4) . .
C9 C8 H8 125.9 . .
Er1 C9 H9 118.0 . .
C8 C9 Er1 73.6(2) . .
C8 C9 H9 125.9 . .
C8 C9 C10 108.2(4) . .
C10 C9 Er1 74.4(2) . .
C10 C9 H9 125.9 . .
Er1 C10 H10 116.7 . .
C6 C10 Er1 74.5(2) . .
C6 C10 C9 107.1(4) . .
C6 C10 H10 126.5 . .
C9 C10 Er1 74.5(2) . .
C9 C10 H10 126.5 . .
Er1 C11 H11A 103.6 . .
Er1 C11 H11B 103.6 . .
P1 C11 Er1 134.28(18) . .
P1 C11 H11A 103.6 . .
P1 C11 H11B 103.6 . .
H11A C11 H11B 105.3 . .
Er1 C11B Er1 130.8(14) . 7_556
Er1 C11B H11C 101.8 . .
Er1 C11B H11C 96.5 7_556 .
Er1 C11B H11D 29.0 7_556 .
Er1 C11B H11D 101.8 . .
P1 C11B Er1 140.8(18) . .
P1 C11B Er1 76.3(11) . 7_556
P1 C11B H11C 101.8 . .
P1 C11B H11D 101.8 . .
H11C C11B H11D 104.7 . .
P1 C12 H12 106.8 . .
C13 C12 P1 113.6(3) . .
C13 C12 H12 106.8 . .
C13 C12 C14 108.8(3) . .
C14 C12 P1 113.4(2) . .
C14 C12 H12 106.8 . .
C12 C13 H13A 109.5 . .
C12 C13 H13B 109.5 . .
C12 C13 H13C 109.5 . .
H13A C13 H13B 109.5 . .
H13A C13 H13C 109.5 . .
H13B C13 H13C 109.5 . .
C12 C14 H14A 109.5 . .
C12 C14 H14B 109.5 . .
C12 C14 H14C 109.5 . .
H14A C14 H14B 109.5 . .
H14A C14 H14C 109.5 . .
H14B C14 H14C 109.5 . .
P1 C15 H15 105.8 . .
C16 C15 P1 112.3(4) . .
C16 C15 H15 105.8 . .
C17 C15 P1 114.4(4) . .
C17 C15 H15 105.8 . .
C17 C15 C16 112.0(5) . .
P1 C15B H15B 105.3 . .
C16 C15B P1 113.4(19) . .
C16 C15B H15B 105.3 . .
C17B C15B P1 115.9(19) . .
C17B C15B H15B 105.3 . .
C17B C15B C16 111(2) . .
C15 C16 H16A 109.5 . .
C15 C16 H16B 109.5 . .
C15 C16 H16C 109.5 . .
H16A C16 H16B 109.5 . .
H16A C16 H16C 109.5 . .
H16B C16 H16C 109.5 . .
C15 C17 H17A 109.5 . .
C15 C17 H17B 109.5 . .
C15 C17 H17C 109.5 . .
H17A C17 H17B 109.5 . .
H17A C17 H17C 109.5 . .
H17B C17 H17C 109.5 . .
C15B C17B H17D 109.5 . .
C15B C17B H17E 109.5 . .
C15B C17B H17F 109.5 . .
H17D C17B H17E 109.5 . .
H17D C17B H17F 109.5 . .
H17E C17B H17F 109.5 . .

loop_
_geom_bond_atom_site_label_1
_geom_bond_atom_site_label_2
_geom_bond_distance
_geom_bond_site_symmetry_2
Er1 P1 2.9264(9) 7_556
Er1 C1 2.614(6) .
Er1 C2 2.619(5) .
Er1 C3 2.629(5) .
Er1 C4 2.642(5) .
Er1 C5 2.650(6) .
Er1 C1B 2.655(18) .
Er1 C2B 2.631(18) .
Er1 C3B 2.68(2) .
Er1 C4B 2.66(2) .
Er1 C5B 2.69(2) .
Er1 C6 2.635(3) .
Er1 C7 2.628(4) .
Er1 C8 2.616(4) .
Er1 C9 2.640(4) .
Er1 C10 2.638(4) .
Er1 C11 2.474(3) .
Er1 C11B 2.48(3) .
Er1 C11B 2.82(3) 7_556
P1 Er1 2.9263(9) 7_556
P1 C11 1.799(3) .
P1 C11B 1.70(3) .
P1 C12 1.868(4) .
P1 C15 1.902(7) .
P1 C15B 1.90(3) .
C1 H1 0.9300 .
C1 C2 1.416(8) .
C1 C5 1.408(8) .
C2 H2 0.9300 .
C2 C3 1.413(7) .
C3 H3 0.9300 .
C3 C4 1.392(8) .
C4 H4 0.9300 .
C4 C5 1.402(7) .
C5 H5 0.9300 .
C1B H1B 0.9300 .
C1B C2B 1.46(3) .
C1B C5B 1.39(3) .
C2B H2B 0.9300 .
C2B C3B 1.41(3) .
C3B H3B 0.9300 .
C3B C4B 1.35(3) .
C4B H4B 0.9300 .
C4B C5B 1.34(3) .
C5B H5B 0.9300 .
C6 H6 0.9300 .
C6 C7 1.395(6) .
C6 C10 1.399(6) .
C7 H7 0.9300 .
C7 C8 1.402(6) .
C8 H8 0.9300 .
C8 C9 1.396(7) .
C9 H9 0.9300 .
C9 C10 1.413(6) .
C10 H10 0.9300 .
C11 H11A 0.9700 .
C11 H11B 0.9700 .
C11B Er1 2.82(3) 7_556
C11B H11C 0.9700 .
C11B H11D 0.9700 .
C12 H12 0.9800 .
C12 C13 1.528(5) .
C12 C14 1.531(5) .
C13 H13A 0.9600 .
C13 H13B 0.9600 .
C13 H13C 0.9600 .
C14 H14A 0.9600 .
C14 H14B 0.9600 .
C14 H14C 0.9600 .
C15 H15 0.9800 .
C15 C16 1.530(8) .
C15 C17 1.523(8) .
C15B H15B 0.9800 .
C15B C16 1.51(3) .
C15B C17B 1.46(4) .
C16 H16A 0.9600 .
C16 H16B 0.9600 .
C16 H16C 0.9600 .
C17 H17A 0.9600 .
C17 H17B 0.9600 .
C17 H17C 0.9600 .
C17B H17D 0.9600 .
C17B H17E 0.9600 .
C17B H17F 0.9600 .

loop_
_geom_torsion_atom_site_label_1
_geom_torsion_atom_site_label_2
_geom_torsion_atom_site_label_3
_geom_torsion_atom_site_label_4
_geom_torsion
_geom_torsion_site_symmetry_1
_geom_torsion_site_symmetry_4
Er1 P1 C11 Er1 -63.1(2) 7_556 .
Er1 P1 C11B Er1 -140(3) 7_556 .
Er1 P1 C12 C13 163.6(2) 7_556 .
Er1 P1 C12 C14 -71.5(3) 7_556 .
Er1 P1 C15B C16 61.2(16) 7_556 .
Er1 P1 C15B C17B -169.2(18) 7_556 .
Er1 C1 C2 C3 68.1(3) . .
Er1 C1 C5 C4 -66.7(4) . .
Er1 C2 C3 C4 67.9(3) . .
Er1 C3 C4 C5 67.7(4) . .
Er1 C4 C5 C1 65.9(4) . .
Er1 C1B C2B C3B 71.0(12) . .
Er1 C1B C5B C4B -65.5(18) . .
Er1 C2B C3B C4B 66.3(15) . .
Er1 C3B C4B C5B 70.2(17) . .
Er1 C4B C5B C1B 65.0(16) . .
Er1 C6 C7 C8 -67.4(3) . .
Er1 C6 C10 C9 68.0(3) . .
Er1 C7 C8 C9 -68.9(3) . .
Er1 C8 C9 C10 -67.0(3) . .
Er1 C9 C10 C6 -68.0(3) . .
P1 C15 C16 C15B -76(4) . .
P1 C15B C16 C15 79(4) . .
C1 C2 C3 Er1 -67.6(4) . .
C1 C2 C3 C4 0.3(6) . .
C2 C1 C5 Er1 68.2(4) . .
C2 C1 C5 C4 1.5(6) . .
C2 C3 C4 Er1 -67.1(3) . .
C2 C3 C4 C5 0.6(6) . .
C3 C4 C5 Er1 -67.2(4) . .
C3 C4 C5 C1 -1.3(6) . .
C5 C1 C2 Er1 -69.2(4) . .
C5 C1 C2 C3 -1.1(6) . .
C1B C2B C3B Er1 -69.7(12) . .
C1B C2B C3B C4B -3(2) . .
C2B C1B C5B Er1 68.1(12) . .
C2B C1B C5B C4B 3(2) . .
C2B C3B C4B Er1 -65.1(14) . .
C2B C3B C4B C5B 5(3) . .
C3B C4B C5B Er1 -69.9(16) . .
C3B C4B C5B C1B -5(3) . .
C5B C1B C2B Er1 -70.5(14) . .
C5B C1B C2B C3B 0(2) . .
C6 C7 C8 Er1 67.9(3) . .
C6 C7 C8 C9 -1.0(4) . .
C7 C6 C10 Er1 -67.1(3) . .
C7 C6 C10 C9 0.9(4) . .
C7 C8 C9 Er1 68.5(3) . .
C7 C8 C9 C10 1.5(4) . .
C8 C9 C10 Er1 66.5(3) . .
C8 C9 C10 C6 -1.5(4) . .
C10 C6 C7 Er1 67.4(3) . .
C10 C6 C7 C8 0.0(4) . .
C11 P1 C11B Er1 56(2) . .
C11 P1 C11B Er1 -164(2) . 7_556
C11 P1 C12 C13 51.0(3) . .
C11 P1 C12 C14 175.9(3) . .
C11 P1 C15B C16 169.1(12) . .
C11 P1 C15B C17B -61(2) . .
C11B P1 C11 Er1 -48(2) . .
C11B P1 C12 C13 84.1(13) . .
C11B P1 C12 C14 -151.0(13) . .
C11B P1 C15B C16 139.5(18) . .
C11B P1 C15B C17B -91(2) . .
C12 P1 C11 Er1 63.3(3) . .
C12 P1 C11B Er1 115.8(5) . 7_556
C12 P1 C11B Er1 -24(3) . .
C12 P1 C15B C16 -76.6(16) . .
C12 P1 C15B C17B 53(2) . .
C15 P1 C11 Er1 167.2(3) . .
C15 P1 C11B Er1 -114.2(11) . 7_556
C15 P1 C11B Er1 106(3) . .
C15 P1 C12 C13 -63.2(3) . .
C15 P1 C12 C14 61.7(4) . .
C15 P1 C15B C16 -79(4) . .
C15 P1 C15B C17B 51(3) . .
C15B P1 C11 Er1 -177.8(9) . .
C15B P1 C11B Er1 119(3) . .
C15B P1 C11B Er1 -100.9(14) . 7_556
C15B P1 C12 C13 -63.7(11) . .
C15B P1 C12 C14 61.2(11) . .
C17 C15 C16 C15B 54(4) . .
C17B C15B C16 C15 -53(3) . .
